data_8107525
loop_
_publ_author_name
'Mkhatshwa, Marcus'
'Malan, Frederick P.'
'Makgopa, Katlego'
'Manicum, Amanda-Lee E.'

_publ_section_title
;
 The crystal structure of fac-tricarbonyl(6-bromo-2,2-bipyridine-\k2
 N,N)-(nitrato-\kO)rhenium(I), C13H7BrN3O6Re
;
_journal_issue 4
_journal_name_full 'Zeitschrift f\"ur Kristallographie - New Crystal Structures'
_journal_page_first 667
_journal_page_last 669
_journal_paper_doi 10.1515/ncrs-2023-0141
_journal_volume 238
_journal_year 2023
_chemical_formula_moiety C13H7BrN3O6Re
_chemical_formula_sum 'C13 H7 Br N3 O6 Re'
_chemical_formula_weight 567.33
_chemical_melting_point 150
_space_group_crystal_system monoclinic
_space_group_IT_number 14
_space_group_name_Hall '-P 2yn'
_space_group_name_H-M_alt 'P 1 21/n 1'
_symmetry_space_group_name_Hall '-P 2yn'
_atom_sites_solution_hydrogens geom
_audit_creation_method SHELXL-2018/3
_audit_update_record
;
2022-04-20 # Formatted by publCIF
;
_cell_angle_alpha 90
_cell_angle_beta 97.1800(10)
_cell_angle_gamma 90
_cell_formula_units_Z 4
_cell_length_a 7.26450(10)
_cell_length_b 10.06070(10)
_cell_length_c 20.7717(2)
_cell_measurement_reflns_used 32995
_cell_measurement_temperature 150(2)
_cell_measurement_theta_max 78.998
_cell_measurement_theta_min 2.144
_cell_volume 1506.22(3)
_computing_structure_refinement 'SHELXL-2018/3 (Sheldrick, 2018)'
_diffrn_ambient_temperature 150(2)
_diffrn_measured_fraction_theta_full 1.000
_diffrn_measured_fraction_theta_max 0.984
_diffrn_measurement_device_type 'XtaLAB Synergy R, DW system, HyPix'
_diffrn_measurement_method '\w scans'
_diffrn_radiation_monochromator mirror
_diffrn_radiation_type CuK\a
_diffrn_radiation_wavelength 1.54184
_diffrn_reflns_av_R_equivalents 0.0537
_diffrn_reflns_av_unetI/netI 0.0205
_diffrn_reflns_Laue_measured_fraction_full 1.000
_diffrn_reflns_Laue_measured_fraction_max 0.984
_diffrn_reflns_limit_h_max 9
_diffrn_reflns_limit_h_min -9
_diffrn_reflns_limit_k_max 12
_diffrn_reflns_limit_k_min -11
_diffrn_reflns_limit_l_max 26
_diffrn_reflns_limit_l_min -25
_diffrn_reflns_number 31772
_diffrn_reflns_point_group_measured_fraction_full 1.000
_diffrn_reflns_point_group_measured_fraction_max 0.984
_diffrn_reflns_theta_full 67.684
_diffrn_reflns_theta_max 78.999
_diffrn_reflns_theta_min 4.291
_diffrn_source 'Rotating-anode X-ray tube'
_diffrn_standards_number 32995
_exptl_absorpt_coefficient_mu 19.258
_exptl_absorpt_correction_T_max 1.00000
_exptl_absorpt_correction_T_min 0.29763
_exptl_crystal_colour yellow
_exptl_crystal_density_diffrn 2.502
_exptl_crystal_description Cuboid
_exptl_crystal_F_000 1056
_exptl_crystal_size_max 0.350
_exptl_crystal_size_mid 0.182
_exptl_crystal_size_min 0.163
_exptl_transmission_factor_max 0
_exptl_transmission_factor_min 0
_refine_diff_density_max 1.212
_refine_diff_density_min -1.770
_refine_diff_density_rms 0.182
_refine_ls_extinction_coef 0
_refine_ls_extinction_method none
_refine_ls_goodness_of_fit_ref 1.129
_refine_ls_hydrogen_treatment constr
_refine_ls_matrix_type full
_refine_ls_number_constraints 0
_refine_ls_number_parameters 217
_refine_ls_number_reflns 3207
_refine_ls_number_restraints 0
_refine_ls_restrained_S_all 1.129
_refine_ls_R_factor_all 0.0363
_refine_ls_R_factor_gt 0.0359
_refine_ls_shift/su_max 0.000
_refine_ls_shift/su_mean 0.000
_refine_ls_structure_factor_coef Fsqd
_refine_ls_weighting_details 'w=1/[\s^2^(Fo^2^)+(0.0165P)^2^+19.6465P] where P=(Fo^2^+2Fc^2^)/3'
_refine_ls_weighting_scheme calc
_refine_ls_wR_factor_gt 0.0808
_refine_ls_wR_factor_ref 0.0810
_reflns_Friedel_coverage 0.000
_reflns_Friedel_fraction_full .
_reflns_Friedel_fraction_max .
_reflns_number_gt 3171
_reflns_number_total 3207
_reflns_threshold_expression 'I > 2\s(I)'
_cod_data_source_file suppl_j_ncrs-2023-0141_suppl_001.cif
_cod_data_source_block shelx
_cod_original_cell_volume 1506.21(3)
_cod_original_sg_symbol_H-M 'P 21/n'
_cod_database_code 8107525
_shelx_space_group_comment
;
The symmetry employed for this shelxl refinement is uniquely defined
by the following loop, which should always be used as a source of
symmetry information in preference to the above space-group names.
They are only intended as comments.
;
_publcif_info_exptl_table_max_cols 4
_publcif_info_exptl_table_use_headnotes n

loop_
_space_group_symop_operation_xyz
'x, y, z'
'-x+1/2, y+1/2, -z+1/2'
'-x, -y, -z'
'x-1/2, -y-1/2, z-1/2'

loop_
_atom_site_label
_atom_site_type_symbol
_atom_site_fract_x
_atom_site_fract_y
_atom_site_fract_z
_atom_site_U_iso_or_equiv
_atom_site_adp_type
_atom_site_occupancy
_atom_site_site_symmetry_order
_atom_site_calc_flag
_atom_site_refinement_flags_posn
_atom_site_refinement_flags_adp
_atom_site_refinement_flags_occupancy
_atom_site_disorder_assembly
_atom_site_disorder_group
Br Br 0.43740(13) 0.42345(8) 0.23869(4) 0.0422(2) Uani 1 1 d . . . . .
C1 C 0.9142(9) 0.2668(6) 0.3426(3) 0.0250(13) Uani 1 1 d . . . . .
C2 C 0.5909(11) 0.1549(7) 0.2933(4) 0.0335(15) Uani 1 1 d . . . . .
C3 C 0.7723(9) 0.0558(6) 0.3957(3) 0.0281(14) Uani 1 1 d . . . . .
C4 C 0.5092(9) 0.5121(7) 0.3178(3) 0.0250(13) Uani 1 1 d . . . . .
C5 C 0.4639(9) 0.6462(7) 0.3174(3) 0.0278(14) Uani 1 1 d . . . . .
H5 H 0.397156 0.686662 0.280209 0.033 Uiso 1 1 calc R U . . .
C6 C 0.5191(10) 0.7184(7) 0.3726(4) 0.0302(15) Uani 1 1 d . . . . .
H6 H 0.494111 0.810959 0.373956 0.036 Uiso 1 1 calc R U . . .
C7 C 0.6114(9) 0.6547(6) 0.4265(3) 0.0253(13) Uani 1 1 d . . . . .
H7 H 0.650459 0.703263 0.464980 0.030 Uiso 1 1 calc R U . . .
C8 C 0.6464(8) 0.5190(6) 0.4235(3) 0.0201(12) Uani 1 1 d . . . . .
C9 C 0.7411(8) 0.4480(6) 0.4797(3) 0.0177(11) Uani 1 1 d . . . . .
C10 C 0.7921(8) 0.5097(6) 0.5399(3) 0.0224(12) Uani 1 1 d . . . . .
H10 H 0.766977 0.601191 0.545959 0.027 Uiso 1 1 calc R U . . .
C11 C 0.8796(8) 0.4341(6) 0.5901(3) 0.0228(12) Uani 1 1 d . . . . .
H11 H 0.915376 0.473716 0.631276 0.027 Uiso 1 1 calc R U . . .
C12 C 0.9153(9) 0.3022(7) 0.5809(3) 0.0253(13) Uani 1 1 d . . . . .
H12 H 0.975079 0.249559 0.615314 0.030 Uiso 1 1 calc R U . . .
C13 C 0.8622(8) 0.2471(6) 0.5200(3) 0.0220(12) Uani 1 1 d . . . . .
H13 H 0.887517 0.155860 0.513203 0.026 Uiso 1 1 calc R U . . .
N1 N 0.5976(7) 0.4461(5) 0.3681(2) 0.0201(10) Uani 1 1 d . . . . .
N2 N 0.7766(7) 0.3182(5) 0.4707(2) 0.0175(10) Uani 1 1 d . . . . .
N3 N 0.3340(8) 0.1199(6) 0.4218(3) 0.0287(12) Uani 1 1 d . . . . .
O1 O 1.0532(7) 0.2873(5) 0.3235(3) 0.0363(12) Uani 1 1 d . . . . .
O2 O 0.5439(9) 0.1010(6) 0.2457(3) 0.0506(16) Uani 1 1 d . . . . .
O3 O 0.8263(7) -0.0483(5) 0.4069(3) 0.0371(12) Uani 1 1 d . . . . .
O4 O 0.4323(6) 0.2199(4) 0.4206(2) 0.0253(9) Uani 1 1 d . . . . .
O5 O 0.3642(8) 0.0158(6) 0.3934(3) 0.0523(16) Uani 1 1 d . . . . .
O6 O 0.1981(8) 0.1273(6) 0.4536(3) 0.0511(15) Uani 1 1 d . . . . .
Re Re 0.68498(4) 0.23286(2) 0.37591(2) 0.01883(9) Uani 1 1 d . . . . .

loop_
_atom_site_aniso_label
_atom_site_aniso_U_11
_atom_site_aniso_U_22
_atom_site_aniso_U_33
_atom_site_aniso_U_23
_atom_site_aniso_U_13
_atom_site_aniso_U_12
Re 0.02456(15) 0.01203(14) 0.01944(14) -0.00401(9) 0.00092(10) 0.00232(10)
Br 0.0655(5) 0.0359(4) 0.0221(3) -0.0014(3) -0.0074(3) 0.0080(4)
O4 0.018(2) 0.025(2) 0.034(2) -0.0005(19) 0.0099(17) 0.0056(18)
N1 0.024(2) 0.017(2) 0.020(2) -0.0023(19) 0.0026(19) 0.000(2)
N2 0.022(2) 0.019(2) 0.011(2) -0.0061(18) -0.0001(17) 0.0018(19)
O1 0.038(3) 0.033(3) 0.042(3) -0.011(2) 0.022(2) -0.006(2)
O3 0.041(3) 0.016(2) 0.053(3) -0.002(2) 0.001(2) 0.007(2)
N3 0.029(3) 0.026(3) 0.030(3) -0.007(2) -0.001(2) 0.010(2)
O2 0.074(4) 0.041(3) 0.030(3) -0.019(2) -0.019(3) 0.004(3)
O5 0.045(3) 0.028(3) 0.086(5) -0.023(3) 0.017(3) -0.004(2)
C9 0.019(3) 0.014(3) 0.021(3) -0.003(2) 0.005(2) 0.001(2)
C7 0.031(3) 0.015(3) 0.029(3) -0.001(2) -0.001(3) 0.000(2)
C1 0.035(3) 0.017(3) 0.023(3) -0.011(2) 0.001(3) 0.001(3)
O6 0.046(3) 0.051(4) 0.059(4) -0.006(3) 0.015(3) -0.007(3)
C8 0.021(3) 0.017(3) 0.024(3) 0.000(2) 0.006(2) -0.001(2)
C10 0.022(3) 0.017(3) 0.027(3) -0.005(2) 0.000(2) 0.001(2)
C13 0.023(3) 0.014(3) 0.030(3) 0.000(2) 0.005(2) 0.009(2)
C12 0.030(3) 0.027(3) 0.018(3) 0.002(2) -0.002(2) 0.005(3)
C3 0.032(3) 0.017(3) 0.035(4) -0.008(3) 0.005(3) 0.001(3)
C11 0.021(3) 0.023(3) 0.024(3) -0.001(2) 0.001(2) -0.003(2)
C4 0.031(3) 0.024(3) 0.021(3) 0.003(2) 0.005(2) 0.001(3)
C6 0.033(3) 0.016(3) 0.042(4) 0.006(3) 0.008(3) 0.002(3)
C5 0.029(3) 0.025(3) 0.030(3) 0.007(3) 0.009(3) 0.006(3)
C2 0.042(4) 0.023(3) 0.034(4) -0.002(3) -0.001(3) 0.008(3)

loop_
_atom_type_symbol
_atom_type_description
_atom_type_scat_dispersion_real
_atom_type_scat_dispersion_imag
_atom_type_scat_source
C C 0.0181 0.0091 'International Tables Vol C Tables 4.2.6.8 and 6.1.1.4'
H H 0.0000 0.0000 'International Tables Vol C Tables 4.2.6.8 and 6.1.1.4'
Br Br -0.6763 1.2805 'International Tables Vol C Tables 4.2.6.8 and 6.1.1.4'
N N 0.0311 0.0180 'International Tables Vol C Tables 4.2.6.8 and 6.1.1.4'
O O 0.0492 0.0322 'International Tables Vol C Tables 4.2.6.8 and 6.1.1.4'
Re Re -5.2083 5.8923 'International Tables Vol C Tables 4.2.6.8 and 6.1.1.4'

loop_
_geom_angle_atom_site_label_1
_geom_angle_atom_site_label_2
_geom_angle_atom_site_label_3
_geom_angle
_geom_angle_site_symmetry_1
_geom_angle_site_symmetry_3
C1 Re C3 87.9(3) . .
C1 Re C2 88.8(3) . .
C3 Re C2 83.4(3) . .
C1 Re O4 172.2(2) . .
C3 Re O4 97.3(2) . .
C2 Re O4 97.6(3) . .
C1 Re N2 94.3(2) . .
C3 Re N2 96.7(2) . .
C2 Re N2 176.9(3) . .
O4 Re N2 79.33(18) . .
C1 Re N1 93.1(2) . .
C3 Re N1 171.6(2) . .
C2 Re N1 105.0(2) . .
O4 Re N1 80.84(18) . .
N2 Re N1 74.88(18) . .
N3 O4 Re 125.5(4) . .
C4 N1 C8 116.0(5) . .
C4 N1 Re 129.7(4) . .
C8 N1 Re 114.2(4) . .
C13 N2 C9 119.4(5) . .
C13 N2 Re 122.9(4) . .
C9 N2 Re 117.8(4) . .
O4 N3 O5 122.9(6) . .
O4 N3 O6 117.1(6) . .
O5 N3 O6 120.0(6) . .
N2 C9 C10 121.2(5) . .
N2 C9 C8 116.2(5) . .
C10 C9 C8 122.6(5) . .
C6 C7 C8 119.4(6) . .
O1 C1 Re 179.0(6) . .
N1 C8 C7 122.1(6) . .
N1 C8 C9 117.0(5) . .
C7 C8 C9 120.9(6) . .
C11 C10 C9 118.3(6) . .
N2 C13 C12 122.2(6) . .
C11 C12 C13 118.5(6) . .
O3 C3 Re 178.8(7) . .
C12 C11 C10 120.4(6) . .
N1 C4 C5 125.4(6) . .
N1 C4 Br 120.1(5) . .
C5 C4 Br 114.5(5) . .
C5 C6 C7 119.4(6) . .
C6 C5 C4 117.6(6) . .
O2 C2 Re 174.9(6) . .

loop_
_geom_bond_atom_site_label_1
_geom_bond_atom_site_label_2
_geom_bond_distance
_geom_bond_site_symmetry_2
Re C1 1.912(7) .
Re C3 1.918(7) .
Re C2 1.931(7) .
Re O4 2.163(4) .
Re N2 2.174(4) .
Re N1 2.237(5) .
Br C4 1.885(6) .
O4 N3 1.236(7) .
N1 C4 1.333(8) .
N1 C8 1.374(8) .
N2 C13 1.338(8) .
N2 C9 1.348(7) .
O1 C1 1.149(8) .
O3 C3 1.132(8) .
N3 O5 1.236(8) .
N3 O6 1.256(8) .
O2 C2 1.143(9) .
C9 C10 1.404(8) .
C9 C8 1.465(8) .
C7 C6 1.387(9) .
C7 C8 1.391(9) .
C10 C11 1.380(9) .
C13 C12 1.391(9) .
C12 C11 1.370(9) .
C4 C5 1.389(9) .
C6 C5 1.375(10) .

loop_
_geom_torsion_atom_site_label_1
_geom_torsion_atom_site_label_2
_geom_torsion_atom_site_label_3
_geom_torsion_atom_site_label_4
_geom_torsion
_geom_torsion_site_symmetry_1
_geom_torsion_site_symmetry_2
_geom_torsion_site_symmetry_3
_geom_torsion_site_symmetry_4
Re O4 N3 O5 -4.7(9) . . . .
Re O4 N3 O6 175.5(5) . . . .
C13 N2 C9 C10 -0.1(8) . . . .
Re N2 C9 C10 178.6(4) . . . .
C13 N2 C9 C8 -179.8(5) . . . .
Re N2 C9 C8 -1.1(7) . . . .
C4 N1 C8 C7 -2.1(9) . . . .
Re N1 C8 C7 176.8(5) . . . .
C4 N1 C8 C9 179.0(5) . . . .
Re N1 C8 C9 -2.1(6) . . . .
C6 C7 C8 N1 2.1(10) . . . .
C6 C7 C8 C9 -179.0(6) . . . .
N2 C9 C8 N1 2.2(8) . . . .
C10 C9 C8 N1 -177.6(5) . . . .
N2 C9 C8 C7 -176.7(6) . . . .
C10 C9 C8 C7 3.5(9) . . . .
N2 C9 C10 C11 -0.1(9) . . . .
C8 C9 C10 C11 179.6(5) . . . .
C9 N2 C13 C12 0.4(9) . . . .
Re N2 C13 C12 -178.2(5) . . . .
N2 C13 C12 C11 -0.5(10) . . . .
C13 C12 C11 C10 0.3(10) . . . .
C9 C10 C11 C12 0.0(9) . . . .
C8 N1 C4 C5 0.0(9) . . . .
Re N1 C4 C5 -178.7(5) . . . .
C8 N1 C4 Br 179.3(4) . . . .
Re N1 C4 Br 0.6(8) . . . .
C8 C7 C6 C5 0.0(10) . . . .
C7 C6 C5 C4 -1.9(10) . . . .
N1 C4 C5 C6 2.0(10) . . . .
Br C4 C5 C6 -177.3(5) . . . .

loop_
_publcif_info_datablock.id
_publcif_info_datablock.publ_exptl
_publcif_info_datablock.publ_geom
_publcif_info_datablock.structure
{b478de1f-2a1d-4d3e-a869-ffdb2b71e7d6} ? ? ?
{df3d5821-5cb4-48dd-aa57-0dd78efcf533} y y y

loop_
_publcif_info_exptl_table_extra_item
sin_theta_over_lambda_max

loop_
_publcif_info_tables.block_id
_publcif_info_tables.reference_item
{b478de1f-2a1d-4d3e-a869-ffdb2b71e7d6} '_publcif_info_datablock.publ_exptl'

loop_
_publcif_info_cif.paper_type
CE
;
;
